data_2009119
loop_
_publ_author_name
'Brunskill, Andrew P. J.'
'Thompson, Hugh W.'
'Lalancette, Roger A.'

_publ_section_title
;
 (+)-3-Oxoglycyrrhetinic acid: catemeric hydrogen bonding in a
 non-racemic triterpenoid diketo acid
;
_journal_issue 11
_journal_name_full 'Acta Crystallographica Section C'
_journal_page_first 1902
_journal_page_last 1905
_journal_paper_doi 10.1107/S0108270199010124
_journal_volume 55
_journal_year 1999
_chemical_formula_moiety 'C30 H44 O4'
_chemical_formula_sum 'C30 H44 O4'
_chemical_formula_weight 468.65
_chemical_melting_point 568
_chemical_name_common
;
(+)-3-Oxoglycyrrhetinic acid
;
_chemical_name_systematic
;
(+)-10,13-dioxo-2\a,4a\b,6a\a,6b\b,9,9,-12a\b-heptamethyl
-1,2,3,4,4a,5,6,6a,6b,7,8,8a\a,9,10,11,12,12a,12b\a,13,14b\b
-icosahydropicene-2\b-carboxylic acid
;
_space_group_IT_number 4
_symmetry_cell_setting monoclinic
_symmetry_space_group_name_Hall 'P 2yb'
_symmetry_space_group_name_H-M 'P 1 21 1'
_audit_creation_method SHELXL-97
_cell_angle_alpha 90.00
_cell_angle_beta 101.940(10)
_cell_angle_gamma 90.00
_cell_formula_units_Z 2
_cell_length_a 7.3850(10)
_cell_length_b 11.491(2)
_cell_length_c 15.202(2)
_cell_measurement_reflns_used 25
_cell_measurement_temperature 293(2)
_cell_measurement_theta_max 15.66
_cell_measurement_theta_min 4.55
_cell_volume 1262.1(3)
_computing_cell_refinement XSCANS
_computing_data_collection 'XSCANS (Siemens, 1996)'
_computing_data_reduction XSCANS
_computing_molecular_graphics SHELXTL
_computing_publication_material SHELXTL
_computing_structure_refinement SHELXTL
_computing_structure_solution 'SHELXTL (Sheldrick, 1997)'
_diffrn_ambient_temperature 293(2)
_diffrn_measured_fraction_theta_full 1.000
_diffrn_measured_fraction_theta_max 1.000
_diffrn_measurement_device 'Siemens P4'
_diffrn_measurement_method '2\q/\q scans'
_diffrn_radiation_monochromator graphite
_diffrn_radiation_source 'normal-focus sealed tube'
_diffrn_radiation_type MoK\a
_diffrn_radiation_wavelength 0.71073
_diffrn_reflns_av_R_equivalents 0.033
_diffrn_reflns_av_sigmaI/netI 0.065
_diffrn_reflns_limit_h_max 8
_diffrn_reflns_limit_h_min -8
_diffrn_reflns_limit_k_max 13
_diffrn_reflns_limit_k_min -13
_diffrn_reflns_limit_l_max 18
_diffrn_reflns_limit_l_min -18
_diffrn_reflns_number 5030
_diffrn_reflns_theta_full 25.00
_diffrn_reflns_theta_max 25
_diffrn_reflns_theta_min 2.24
_diffrn_standards_decay_% 1
_diffrn_standards_interval_count 97
_diffrn_standards_number 3
_exptl_absorpt_coefficient_mu 0.080
_exptl_absorpt_correction_type none
_exptl_crystal_colour colorless
_exptl_crystal_density_diffrn 1.233
_exptl_crystal_density_method 'not measured'
_exptl_crystal_description plate
_exptl_crystal_F_000 512
_exptl_crystal_size_max 0.6
_exptl_crystal_size_mid 0.4
_exptl_crystal_size_min 0.1
_refine_diff_density_max 0.15
_refine_diff_density_min -0.13
_refine_ls_extinction_method none
_refine_ls_goodness_of_fit_ref 1.03
_refine_ls_hydrogen_treatment constr
_refine_ls_matrix_type full
_refine_ls_number_parameters 319
_refine_ls_number_reflns 2340
_refine_ls_number_restraints 1
_refine_ls_restrained_S_all 1.03
_refine_ls_R_factor_all 0.061
_refine_ls_R_factor_gt 0.041
_refine_ls_shift/su_max <0.001
_refine_ls_shift/su_mean 0.00
_refine_ls_structure_factor_coef Fsqd
_refine_ls_weighting_details 'calc w = 1/[\s^2^(Fo^2^)+(0.0399P)^2^+0.1056P] where P=(Fo^2^+2Fc^2^)/3'
_refine_ls_weighting_scheme calc
_refine_ls_wR_factor_ref 0.095
_reflns_number_gt 3316
_reflns_number_total 4439
_reflns_threshold_expression I>2\s(I)
_cod_data_source_file fg1571.cif
_cod_data_source_block I
_cod_depositor_comments
;
The following automatic conversions were performed:
'_symmetry_cell_setting' value 'Monoclinic' changed to 'monoclinic'
according to '/home/saulius/struct/CIF-dictionaries/cif_core.dic'
dictionary named 'cif_core.dic' version 2.4.1 from 2010-06-29.

Automatic conversion script
Id: cif_fix_enum 1527 2010-12-29 10:47:43Z saulius 

The following automatic conversions were performed:

'_symmetry_cell_setting' value 'Monoclinic' changed to 'monoclinic'
according to /home/saulius/struct/CIF-dictionaries/cif_core.dic
dictionary named 'cif_core.dic' version 2.4.1 from 2010-06-29.

Automatic conversion script
Id: cif_fix_values 1715 2011-07-08 13:25:40Z adriana 
;
_cod_original_sg_symbol_H-M 'P 21'
_cod_database_code 2009119

loop_
_symmetry_equiv_pos_as_xyz
'x, y, z'
'-x, y+1/2, -z'

loop_
_atom_site_label
_atom_site_fract_x
_atom_site_fract_y
_atom_site_fract_z
_atom_site_U_iso_or_equiv
_atom_site_adp_type
_atom_site_calc_flag
_atom_site_refinement_flags
_atom_site_occupancy
_atom_site_disorder_assembly
_atom_site_disorder_group
_atom_site_type_symbol
O1 .5278(4) .1741(3) .04444(19) .0674(9) Uani d . 1 . . O
O2 .3493(4) .5185(2) .33746(16) .0528(8) Uani d . 1 . . O
O3 .4212(4) .5244(3) .74720(18) .0558(8) Uani d . 1 . . O
O4 .3692(4) .4428(3) .87210(17) .0582(8) Uani d . 1 . . O
C1 .4229(4) .3116(3) .6574(2) .0341(8) Uani d . 1 . . C
C2 .4360(5) .3144(3) .7593(2) .0369(8) Uani d . 1 . . C
C3 .2961(5) .2287(3) .7823(2) .0428(9) Uani d . 1 . . C
C4 .1019(5) .2556(4) .7319(2) .0406(9) Uani d . 1 . . C
C4A .0767(4) .2590(3) .6287(2) .0318(8) Uani d . 1 . . C
C5 .0905(5) .1359(3) .5910(2) .0369(8) Uani d . 1 . . C
C6 .0571(5) .1353(3) .4886(2) .0368(8) Uani d . 1 . . C
C6A .1918(4) .2145(3) .4503(2) .0286(7) Uani d . 1 . . C
C6B .1116(4) .2433(3) .3474(2) .0293(7) Uani d . 1 . . C
C7 .0674(5) .1321(3) .2917(2) .0368(8) Uani d . 1 . . C
C8 .0320(5) .1521(3) .1901(2) .0401(9) Uani d . 1 . . C
C8A .2032(5) .2079(3) .1663(2) .0342(8) Uani d . 1 . . C
C9 .2155(5) .1941(3) .0648(2) .0415(9) Uani d . 1 . . C
C10 .4087(5) .2382(4) .0618(2) .0463(10) Uani d . 1 . . C
C11 .4502(6) .3602(4) .0927(2) .0510(11) Uani d . 1 . . C
C12 .4327(5) .3702(3) .1916(2) .0429(10) Uani d . 1 . . C
C12A .2432(4) .3312(3) .2082(2) .0313(8) Uani d . 1 . . C
C12B .2613(4) .3162(3) .3122(2) .0293(8) Uani d . 1 . . C
C13 .3013(4) .4275(3) .3673(2) .0345(8) Uani d . 1 . . C
C14 .2816(4) .4222(3) .4613(2) .0307(7) Uani d . 1 . . C
C14A .2310(4) .3279(3) .50169(19) .0254(7) Uani d . 1 . . C
C14B .2273(4) .3360(3) .6018(2) .0289(7) Uani d . 1 . . C
C15 .4060(5) .4380(4) .7892(2) .0406(9) Uani d . 1 . . C
C16 .6323(5) .2804(4) .8080(2) .0559(12) Uani d . 1 . . C
C17 -.1163(4) .3092(3) .5905(2) .0414(9) Uani d . 1 . . C
C18 .3788(5) .1472(3) .4640(2) .0381(8) Uani d . 1 . . C
C19 -.0709(5) .3130(3) .3365(2) .0392(8) Uani d . 1 . . C
C20 .1995(6) .0653(4) .0378(3) .0556(11) Uani d . 1 . . C
C21 .0645(5) .2600(5) -.0026(2) .0590(12) Uani d . 1 . . C
C22 .0947(5) .4241(4) .1690(2) .0452(9) Uani d . 1 . . C
H4 .3825 .5098 .8910 .12(2) Uiso calc R 1 . . H
H1A .4627 .2357 .6408 .039(2) Uiso calc R 1 . . H
H1B .5075 .3689 .6419 .039(2) Uiso calc R 1 . . H
H3A .3292 .1505 .7675 .039(2) Uiso calc R 1 . . H
H3B .2999 .2314 .8465 .039(2) Uiso calc R 1 . . H
H4A .0655 .3305 .7521 .039(2) Uiso calc R 1 . . H
H4B .0187 .1975 .7476 .039(2) Uiso calc R 1 . . H
H5A .2124 .1044 .6153 .039(2) Uiso calc R 1 . . H
H5B .0000 .0860 .6102 .039(2) Uiso calc R 1 . . H
H6A -.0688 .1606 .4645 .039(2) Uiso calc R 1 . . H
H6B .0691 .0562 .4682 .039(2) Uiso calc R 1 . . H
H7A .1699 .0782 .3085 .039(2) Uiso calc R 1 . . H
H7B -.0412 .0959 .3065 .039(2) Uiso calc R 1 . . H
H8A .0058 .0786 .1588 .039(2) Uiso calc R 1 . . H
H8B -.0742 .2027 .1718 .039(2) Uiso calc R 1 . . H
H8AA .3059 .1604 .1986 .031(5) Uiso calc R 1 . . H
H11A .3642 .4131 .0559 .039(2) Uiso calc R 1 . . H
H11B .5746 .3809 .0871 .039(2) Uiso calc R 1 . . H
H12A .4537 .4505 .2106 .039(2) Uiso calc R 1 . . H
H12B .5285 .3233 .2284 .039(2) Uiso calc R 1 . . H
H12C .3747 .2704 .3307 .031(5) Uiso calc R 1 . . H
H14A .3063 .4897 .4954 .027(9) Uiso calc R 1 . . H
H14B .1974 .4168 .6138 .031(5) Uiso calc R 1 . . H
H16A .6624 .2050 .7878 .063(3) Uiso calc R 1 . . H
H16B .6381 .2783 .8716 .063(3) Uiso calc R 1 . . H
H16C .7191 .3367 .7949 .063(3) Uiso calc R 1 . . H
H17A -.1314 .3810 .6204 .063(3) Uiso calc R 1 . . H
H17B -.2090 .2547 .5999 .063(3) Uiso calc R 1 . . H
H17C -.1291 .3232 .5272 .063(3) Uiso calc R 1 . . H
H18A .4096 .1173 .5242 .063(3) Uiso calc R 1 . . H
H18B .4747 .1991 .4542 .063(3) Uiso calc R 1 . . H
H18C .3674 .0839 .4220 .063(3) Uiso calc R 1 . . H
H19A -.0505 .3815 .3734 .063(3) Uiso calc R 1 . . H
H19B -.1638 .2656 .3546 .063(3) Uiso calc R 1 . . H
H19C -.1118 .3353 .2747 .063(3) Uiso calc R 1 . . H
H20A .0724 .0414 .0287 .063(3) Uiso calc R 1 . . H
H20B .2729 .0192 .0846 .063(3) Uiso calc R 1 . . H
H20C .2432 .0546 -.0169 .063(3) Uiso calc R 1 . . H
H21A -.0545 .2443 .0110 .063(3) Uiso calc R 1 . . H
H21B .0655 .2344 -.0626 .063(3) Uiso calc R 1 . . H
H21C .0888 .3421 .0021 .063(3) Uiso calc R 1 . . H
H22A .1282 .4611 .1180 .063(3) Uiso calc R 1 . . H
H22B .0879 .4814 .2142 .063(3) Uiso calc R 1 . . H
H22C -.0236 .3870 .1507 .063(3) Uiso calc R 1 . . H

loop_
_atom_site_aniso_label
_atom_site_aniso_U_11
_atom_site_aniso_U_22
_atom_site_aniso_U_33
_atom_site_aniso_U_12
_atom_site_aniso_U_13
_atom_site_aniso_U_23
O1 .064(2) .079(2) .0667(19) .0088(18) .0294(16) -.0006(17)
O2 .085(2) .0356(15) .0392(15) -.0245(15) .0166(14) -.0001(12)
O3 .075(2) .0458(17) .0473(16) -.0098(16) .0143(15) -.0029(14)
O4 .078(2) .058(2) .0449(16) -.0074(17) .0273(14) -.0129(15)
C1 .0292(18) .040(2) .0344(18) -.0009(17) .0097(14) -.0017(16)
C2 .0312(19) .049(2) .0306(17) .0024(18) .0063(15) -.0003(18)
C3 .052(2) .043(2) .0350(19) .001(2) .0124(17) .0054(17)
C4 .046(2) .038(2) .043(2) -.0080(18) .0224(17) -.0001(17)
C4A .0279(18) .0311(18) .0386(19) -.0032(15) .0118(15) .0014(15)
C5 .041(2) .034(2) .039(2) -.0061(17) .0151(16) .0034(16)
C6 .049(2) .0238(18) .040(2) -.0098(17) .0127(16) -.0019(15)
C6A .0289(18) .0255(17) .0311(17) .0029(15) .0055(13) .0010(14)
C6B .0255(17) .0292(18) .0313(17) -.0008(15) .0015(13) -.0012(15)
C7 .038(2) .0328(19) .0378(19) -.0109(17) .0041(15) -.0046(16)
C8 .042(2) .040(2) .036(2) -.0045(18) .0023(16) -.0079(17)
C8A .0341(19) .034(2) .0300(18) .0027(17) -.0040(15) -.0002(15)
C9 .047(2) .049(2) .0261(18) .0035(19) .0004(15) -.0036(17)
C10 .049(2) .067(3) .0240(18) .007(2) .0100(16) .0019(18)
C11 .051(3) .060(3) .043(2) -.009(2) .0137(18) .004(2)
C12 .046(2) .049(2) .0331(19) -.0124(19) .0079(16) .0006(17)
C12A .0348(18) .0311(19) .0265(17) -.0005(16) .0026(14) -.0015(15)
C12B .0270(17) .0300(19) .0292(16) -.0015(16) .0017(13) .0040(15)
C13 .0323(19) .032(2) .0368(18) -.0067(17) .0023(14) .0016(17)
C14 .0344(19) .0270(18) .0306(17) -.0051(17) .0064(14) -.0076(16)
C14A .0186(16) .0268(17) .0311(16) .0010(14) .0054(13) .0018(14)
C14B .0278(17) .0270(19) .0326(17) -.0002(15) .0075(13) .0005(14)
C15 .030(2) .056(3) .035(2) -.0048(19) .0026(16) -.006(2)
C16 .045(2) .080(3) .042(2) .016(2) .0064(18) -.003(2)
C17 .0284(18) .047(2) .052(2) .0001(18) .0139(16) -.0032(19)
C18 .039(2) .038(2) .0366(19) .0118(18) .0056(15) .0002(17)
C19 .0337(19) .041(2) .0402(19) .0000(18) .0017(15) -.0012(18)
C20 .060(3) .062(3) .043(2) -.002(2) .006(2) -.017(2)
C21 .061(3) .081(3) .0320(19) .009(3) .0012(19) .000(2)
C22 .052(2) .043(2) .0359(19) .007(2) .0001(17) .0049(19)

loop_
_atom_type_symbol
_atom_type_description
_atom_type_scat_dispersion_real
_atom_type_scat_dispersion_imag
_atom_type_scat_source
C C 0.0033 0.0016 'International Tables Vol C Tables 4.2.6.8 and 6.1.1.4'
H H 0.0000 0.0000 'International Tables Vol C Tables 4.2.6.8 and 6.1.1.4'
O O 0.0106 0.0060 'International Tables Vol C Tables 4.2.6.8 and 6.1.1.4'

loop_
_geom_angle_atom_site_label_1
_geom_angle_atom_site_label_2
_geom_angle_atom_site_label_3
_geom_angle
_geom_angle_publ_flag
C2 C1 C14B 114.0(3) ?
C3 C2 C15 112.8(3) ?
C3 C2 C1 108.4(3) ?
C15 C2 C1 109.8(3) ?
C3 C2 C16 110.1(3) ?
C15 C2 C16 106.0(3) ?
C1 C2 C16 109.7(3) ?
C4 C3 C2 111.7(3) ?
C3 C4 C4A 115.0(3) ?
C17 C4A C5 109.4(3) ?
C17 C4A C14B 110.4(3) ?
C5 C4A C14B 108.8(3) ?
C17 C4A C4 107.5(3) ?
C5 C4A C4 110.7(3) ?
C14B C4A C4 110.0(3) ?
C6 C5 C4A 112.1(3) ?
C5 C6 C6A 113.6(3) ?
C14A C6A C6 112.4(3) ?
C14A C6A C18 106.7(3) ?
C6 C6A C18 106.2(3) ?
C14A C6A C6B 108.7(2) ?
C6 C6A C6B 110.8(3) ?
C18 C6A C6B 112.0(2) ?
C7 C6B C19 107.0(3) ?
C7 C6B C12B 110.0(3) ?
C19 C6B C12B 110.3(3) ?
C7 C6B C6A 111.3(3) ?
C19 C6B C6A 110.6(3) ?
C12B C6B C6A 107.6(2) ?
C8 C7 C6B 113.9(3) ?
C8A C8 C7 109.0(3) ?
C8 C8A C12A 112.4(3) ?
C8 C8A C9 114.2(3) ?
C12A C8A C9 116.7(3) ?
C10 C9 C20 109.5(3) ?
C10 C9 C21 111.7(3) ?
C20 C9 C21 106.9(3) ?
C10 C9 C8A 103.9(3) ?
C20 C9 C8A 110.0(3) ?
C21 C9 C8A 114.9(3) ?
O1 C10 C11 121.8(4) ?
O1 C10 C9 121.9(4) ?
C11 C10 C9 115.8(4) ?
C10 C11 C12 109.0(3) ?
C11 C12 C12A 113.7(3) ?
C12 C12A C8A 107.4(3) ?
C12 C12A C22 109.2(3) ?
C8A C12A C22 114.1(3) ?
C12 C12A C12B 107.9(3) ?
C8A C12A C12B 106.4(3) ?
C22 C12A C12B 111.6(3) ?
C13 C12B C6B 109.3(2) ?
C13 C12B C12A 115.3(3) ?
C6B C12B C12A 119.0(3) ?
O2 C13 C14 119.5(3) ?
O2 C13 C12B 123.5(3) ?
C14 C13 C12B 116.9(3) ?
C14A C14 C13 125.1(3) ?
C14 C14A C6A 120.1(3) ?
C14 C14A C14B 118.1(3) ?
C6A C14A C14B 121.6(3) ?
C14A C14B C1 109.1(2) ?
C14A C14B C4A 113.0(3) ?
C1 C14B C4A 113.4(3) ?
O3 C15 O4 121.7(4) ?
O3 C15 C2 125.4(3) y
O4 C15 C2 112.8(4) y

loop_
_geom_bond_atom_site_label_1
_geom_bond_atom_site_label_2
_geom_bond_site_symmetry_2
_geom_bond_distance
_geom_bond_publ_flag
O1 C10 . 1.218(5) ?
O2 C13 . 1.221(4) ?
O3 C15 . 1.198(5) y
O4 C15 . 1.345(4) y
C1 C2 . 1.533(4) ?
C1 C14B . 1.540(4) ?
C2 C3 . 1.520(5) ?
C2 C15 . 1.521(6) ?
C2 C16 . 1.535(5) ?
C3 C4 . 1.511(5) ?
C4 C4A . 1.542(4) ?
C4A C17 . 1.536(5) ?
C4A C5 . 1.537(5) ?
C4A C14B . 1.541(4) ?
C5 C6 . 1.525(5) ?
C6 C6A . 1.548(4) ?
C6A C14A . 1.516(4) ?
C6A C18 . 1.558(4) ?
C6A C6B . 1.589(4) ?
C6B C7 . 1.531(5) ?
C6B C19 . 1.547(5) ?
C6B C12B . 1.566(4) ?
C7 C8 . 1.529(5) ?
C8 C8A . 1.527(5) ?
C8A C12A . 1.558(5) ?
C8A C9 . 1.572(4) ?
C9 C10 . 1.524(6) ?
C9 C20 . 1.534(5) ?
C9 C21 . 1.546(5) ?
C10 C11 . 1.490(6) ?
C11 C12 . 1.539(5) ?
C12 C12A . 1.539(5) ?
C12A C22 . 1.558(5) ?
C12A C12B . 1.568(4) ?
C12B C13 . 1.524(5) ?
C13 C14 . 1.467(4) ?
C14 C14A . 1.336(4) ?
C14A C14B . 1.531(4) ?

loop_
_geom_torsion_atom_site_label_1
_geom_torsion_atom_site_label_2
_geom_torsion_atom_site_label_3
_geom_torsion_atom_site_label_4
_geom_torsion_site_symmetry_1
_geom_torsion_site_symmetry_2
_geom_torsion_site_symmetry_3
_geom_torsion
C14B C1 C2 C3 . . . 55.7(4)
C14B C1 C2 C15 . . . -68.0(4)
C14B C1 C2 C16 . . . 175.9(3)
C15 C2 C3 C4 . . . 64.8(4)
C1 C2 C3 C4 . . . -57.1(4)
C16 C2 C3 C4 . . . -177.1(3)
C2 C3 C4 C4A . . . 56.7(4)
C3 C4 C4A C17 . . . -169.7(3)
C3 C4 C4A C5 . . . 70.9(4)
C3 C4 C4A C14B . . . -49.4(4)
C17 C4A C5 C6 . . . 59.0(4)
C14B C4A C5 C6 . . . -61.7(4)
C4 C4A C5 C6 . . . 177.3(3)
C4A C5 C6 C6A . . . 57.7(4)
C5 C6 C6A C14A . . . -39.3(4)
C5 C6 C6A C18 . . . 77.0(3)
C5 C6 C6A C6B . . . -161.1(3)
C14A C6A C6B C7 . . . -179.5(3)
C6 C6A C6B C7 . . . -55.6(3)
C18 C6A C6B C7 . . . 62.8(3)
C14A C6A C6B C19 . . . -60.7(3)
C6 C6A C6B C19 . . . 63.2(3)
C18 C6A C6B C19 . . . -178.4(3)
C14A C6A C6B C12B . . . 59.9(3)
C6 C6A C6B C12B . . . -176.2(3)
C18 C6A C6B C12B . . . -57.8(3)
C19 C6B C7 C8 . . . 72.2(4)
C12B C6B C7 C8 . . . -47.7(4)
C6A C6B C7 C8 . . . -166.8(3)
C6B C7 C8 C8A . . . 59.1(4)
C7 C8 C8A C12A . . . -64.3(4)
C7 C8 C8A C9 . . . 159.9(3)
C8 C8A C9 C10 . . . -171.2(3)
C12A C8A C9 C10 . . . 55.0(4)
C8 C8A C9 C20 . . . -54.0(4)
C12A C8A C9 C20 . . . 172.1(3)
C8 C8A C9 C21 . . . 66.6(4)
C12A C8A C9 C21 . . . -67.3(4)
C20 C9 C10 O1 . . . -3.4(5)
C21 C9 C10 O1 . . . -121.5(4)
C8A C9 C10 O1 . . . 114.1(4)
C20 C9 C10 C11 . . . -175.8(3)
C21 C9 C10 C11 . . . 66.1(4)
C8A C9 C10 C11 . . . -58.3(4)
O1 C10 C11 C12 . . . -111.6(4)
C9 C10 C11 C12 . . . 60.8(4)
C10 C11 C12 C12A . . . -55.7(4)
C11 C12 C12A C8A . . . 51.7(4)
C11 C12 C12A C22 . . . -72.5(4)
C11 C12 C12A C12B . . . 166.0(3)
C8 C8A C12A C12 . . . 171.7(3)
C9 C8A C12A C12 . . . -53.6(4)
C8 C8A C12A C22 . . . -67.1(4)
C9 C8A C12A C22 . . . 67.6(4)
C8 C8A C12A C12B . . . 56.4(3)
C9 C8A C12A C12B . . . -169.0(3)
C7 C6B C12B C13 . . . 179.1(3)
C19 C6B C12B C13 . . . 61.3(3)
C6A C6B C12B C13 . . . -59.5(3)
C7 C6B C12B C12A . . . 43.6(4)
C19 C6B C12B C12A . . . -74.2(4)
C6A C6B C12B C12A . . . 165.0(3)
C12 C12A C12B C13 . . . 64.9(4)
C8A C12A C12B C13 . . . 179.9(3)
C22 C12A C12B C13 . . . -55.1(4)
C12 C12A C12B C6B . . . -162.2(3)
C8A C12A C12B C6B . . . -47.2(4)
C22 C12A C12B C6B . . . 77.8(4)
C6B C12B C13 O2 . . . -150.0(3)
C12A C12B C13 O2 . . . -12.8(5)
C6B C12B C13 C14 . . . 30.6(4)
C12A C12B C13 C14 . . . 167.8(3)
O2 C13 C14 C14A . . . -179.7(3)
C12B C13 C14 C14A . . . -0.3(5)
C13 C14 C14A C6A . . . 1.0(5)
C13 C14 C14A C14B . . . 176.8(3)
C6 C6A C14A C14 . . . -154.4(3)
C18 C6A C14A C14 . . . 89.6(3)
C6B C6A C14A C14 . . . -31.4(4)
C6 C6A C14A C14B . . . 30.0(4)
C18 C6A C14A C14B . . . -86.0(3)
C6B C6A C14A C14B . . . 153.0(3)
C14 C14A C14B C1 . . . -84.9(4)
C6A C14A C14B C1 . . . 90.9(3)
C14 C14A C14B C4A . . . 148.1(3)
C6A C14A C14B C4A . . . -36.2(4)
C2 C1 C14B C14A . . . -178.6(3)
C2 C1 C14B C4A . . . -51.8(4)
C17 C4A C14B C14A . . . -70.8(4)
C5 C4A C14B C14A . . . 49.2(4)
C4 C4A C14B C14A . . . 170.7(3)
C17 C4A C14B C1 . . . 164.5(3)
C5 C4A C14B C1 . . . -75.5(3)
C4 C4A C14B C1 . . . 45.9(4)
C3 C2 C15 O3 . . . -140.3(4)
C1 C2 C15 O3 . . . -19.3(5)
C16 C2 C15 O3 . . . 99.2(4)
C3 C2 C15 O4 . . . 43.2(4)
C1 C2 C15 O4 . . . 164.2(3)
C16 C2 C15 O4 . . . -77.3(4)
C9 C10 O1 H4 2_656 2_656 2_656 -52.3

loop_
_cod_related_entry_id
_cod_related_entry_database
_cod_related_entry_code
1 ChemSpider 99834
